data_2312700
loop_
_publ_author_name
'Kanagavel, Manimurugan'
'Balasubramanian, Sridhar'
'Nechipadappu, Sunil Kumar'

_publ_section_title
;
 Variable stoichiometry and a salt-cocrystal intermediate in
 multicomponent systems of flucytosine: structural elucidation and their
 impact on stability.
;
_journal_coeditor_code YH5039
_journal_issue 6
_journal_name_full 'Acta crystallographica Section B, Structural science, crystal engineering and materials'
_journal_page_first 793
_journal_page_last 806
_journal_paper_doi 10.1107/S2052520624010278
_journal_volume 80
_journal_year 2024
_chemical_formula_moiety 'C9 H8 O4, C4 H4 F N3 O'
_chemical_formula_sum 'C13 H12 F N3 O5'
_chemical_formula_weight 309.26
_space_group_crystal_system triclinic
_space_group_IT_number 2
_space_group_name_Hall '-P 1'
_space_group_name_H-M_alt 'P -1'
_atom_sites_solution_hydrogens mixed
_atom_sites_solution_primary difmap
_atom_sites_solution_secondary difmap
_audit_creation_method SHELXL-2019/3
_cell_angle_alpha 81.8901(9)
_cell_angle_beta 81.0672(9)
_cell_angle_gamma 86.6887(9)
_cell_formula_units_Z 2
_cell_length_a 6.5047(2)
_cell_length_b 7.1710(2)
_cell_length_c 13.9389(4)
_cell_measurement_reflns_used 6023
_cell_measurement_temperature 294(2)
_cell_measurement_theta_max 30.48
_cell_measurement_theta_min 2.37
_cell_volume 635.45(3)
_computing_cell_refinement '<i>SAINT</i> (Bruker, 2016)'
_computing_data_collection '<i>APEX3</i> (Bruker, 2016)'
_computing_data_reduction 'Bruker SAINT'
_computing_molecular_graphics 'Bruker SHELXTL'
_computing_publication_material 'Bruker SHELXTL'
_computing_structure_refinement '<i>SHELXL2014</i> (Sheldrick, 2015)'
_computing_structure_solution '<i>SHELXT</i> (Sheldrick, 2015)'
_diffrn_ambient_temperature 294(2)
_diffrn_measured_fraction_theta_full 0.987
_diffrn_measured_fraction_theta_max 0.989
_diffrn_measurement_device_type 'Bruker D8 QUEST PHOTON-III'
_diffrn_measurement_method '\w and \f'
_diffrn_radiation_type MoK\a
_diffrn_radiation_wavelength 0.71073
_diffrn_reflns_av_R_equivalents 0.0353
_diffrn_reflns_av_unetI/netI 0.0309
_diffrn_reflns_Laue_measured_fraction_full 0.987
_diffrn_reflns_Laue_measured_fraction_max 0.989
_diffrn_reflns_limit_h_max 8
_diffrn_reflns_limit_h_min -8
_diffrn_reflns_limit_k_max 8
_diffrn_reflns_limit_k_min -8
_diffrn_reflns_limit_l_max 17
_diffrn_reflns_limit_l_min -17
_diffrn_reflns_number 10092
_diffrn_reflns_point_group_measured_fraction_full 0.987
_diffrn_reflns_point_group_measured_fraction_max 0.989
_diffrn_reflns_theta_full 25.242
_diffrn_reflns_theta_max 26.247
_diffrn_reflns_theta_min 2.871
_exptl_absorpt_coefficient_mu 0.135
_exptl_absorpt_correction_T_max 0.7461
_exptl_absorpt_correction_T_min 0.6460
_exptl_absorpt_correction_type multi-scan
_exptl_absorpt_process_details
;
 SADABS 2016/2: Krause, L., Herbst-Irmer, R., Sheldrick G.M. & Stalke D.,
 J. Appl. Cryst. 48 (2015) 3-10
;
_exptl_crystal_density_diffrn 1.616
_exptl_crystal_description block
_exptl_crystal_F_000 320
_exptl_crystal_size_max 0.180
_exptl_crystal_size_mid 0.160
_exptl_crystal_size_min 0.140
_refine_diff_density_max 0.246
_refine_diff_density_min -0.199
_refine_diff_density_rms 0.041
_refine_ls_extinction_method none
_refine_ls_goodness_of_fit_ref 1.047
_refine_ls_hydrogen_treatment mixed
_refine_ls_matrix_type full
_refine_ls_number_parameters 228
_refine_ls_number_reflns 2520
_refine_ls_number_restraints 1
_refine_ls_restrained_S_all 1.058
_refine_ls_R_factor_all 0.0529
_refine_ls_R_factor_gt 0.0423
_refine_ls_shift/su_max 0.000
_refine_ls_shift/su_mean 0.000
_refine_ls_structure_factor_coef Fsqd
_refine_ls_weighting_details 'w=1/[\s^2^(Fo^2^)+(0.0601P)^2^+0.2350P] where P=(Fo^2^+2Fc^2^)/3'
_refine_ls_weighting_scheme calc
_refine_ls_wR_factor_gt 0.1151
_refine_ls_wR_factor_ref 0.1233
_reflns_Friedel_coverage 0.000
_reflns_number_gt 2031
_reflns_number_total 2520
_reflns_threshold_expression 'I > 2\s(I)'
_cod_data_source_file yh5039sup1.cif
_cod_data_source_block FCY-CAF
_cod_depositor_comments 'Adding full bibliography for 2312700--2312704.cif.'
_cod_database_code 2312700
_cod_database_fobs_code 2312700
_shelx_shelxl_version_number 2019/3
_shelx_space_group_comment
;
The symmetry employed for this shelxl refinement is uniquely defined
by the following loop, which should always be used as a source of
symmetry information in preference to the above space-group names.
They are only intended as comments.
;
_shelx_estimated_absorpt_t_min 0.976
_shelx_estimated_absorpt_t_max 0.981

loop_
_space_group_symop_operation_xyz
'x, y, z'
'-x, -y, -z'

loop_
_atom_site_label
_atom_site_type_symbol
_atom_site_fract_x
_atom_site_fract_y
_atom_site_fract_z
_atom_site_U_iso_or_equiv
_atom_site_adp_type
_atom_site_occupancy
_atom_site_site_symmetry_order
_atom_site_calc_flag
_atom_site_refinement_flags_posn
_atom_site_refinement_flags_adp
_atom_site_refinement_flags_occupancy
_atom_site_disorder_assembly
_atom_site_disorder_group
C1 C 0.3845(2) 0.9590(2) 0.15033(11) 0.0288(4) Uani 1 1 d . . . . .
C2 C 0.1090(2) 1.0047(2) 0.27627(11) 0.0267(3) Uani 1 1 d . . . . .
C3 C -0.0163(2) 1.0850(2) 0.20455(12) 0.0291(4) Uani 1 1 d . . . . .
C4 C 0.0613(3) 1.1016(2) 0.10977(12) 0.0336(4) Uani 1 1 d . . . . .
H4 H -0.019152 1.155187 0.062653 0.040 Uiso 1 1 calc R U . . .
F1 F -0.21162(14) 1.14589(15) 0.23599(7) 0.0430(3) Uani 1 1 d . . . . .
N1 N 0.2607(2) 1.0386(2) 0.08303(10) 0.0348(4) Uani 1 1 d . . . . .
H1N H 0.320(3) 1.047(3) 0.0192(18) 0.055(6) Uiso 1 1 d . . . . .
N2 N 0.30550(19) 0.94452(18) 0.24719(9) 0.0272(3) Uani 1 1 d . . . . .
N3 N 0.0341(2) 0.9898(2) 0.37043(10) 0.0360(4) Uani 1 1 d . . . . .
H3N H 0.124(3) 0.936(3) 0.4178(15) 0.044(5) Uiso 1 1 d . . . . .
H4N H -0.095(4) 1.031(3) 0.3890(16) 0.051(6) Uiso 1 1 d . . . . .
O1 O 0.56533(17) 0.90317(18) 0.12046(8) 0.0382(3) Uani 1 1 d . . . . .
C5 C 0.4803(2) 0.7800(2) 0.47145(12) 0.0311(4) Uani 1 1 d . . . . .
C6 C 0.6320(3) 0.6952(2) 0.53401(12) 0.0353(4) Uani 1 1 d . . . . .
H6 H 0.767569 0.670267 0.504957 0.042 Uiso 1 1 calc R U . . .
C7 C 0.5838(3) 0.6529(2) 0.62998(12) 0.0316(4) Uani 1 1 d . . . . .
H7 H 0.447168 0.680710 0.656497 0.038 Uiso 1 1 calc R U . . .
C8 C 0.7210(2) 0.5673(2) 0.69944(11) 0.0297(4) Uani 1 1 d . . . . .
C9 C 0.9264(3) 0.5096(2) 0.66891(12) 0.0357(4) Uani 1 1 d . . . . .
H9 H 0.978807 0.523927 0.602412 0.043 Uiso 1 1 calc R U . . .
C10 C 1.0530(3) 0.4314(2) 0.73609(13) 0.0364(4) Uani 1 1 d D . . . .
H10 H 1.189134 0.392725 0.714413 0.044 Uiso 0.909(4) 1 calc R U P A 1
C11 C 0.9789(3) 0.4102(2) 0.83512(12) 0.0325(4) Uani 1 1 d . . . . .
C12 C 0.7741(3) 0.4678(2) 0.86763(12) 0.0338(4) Uani 1 1 d . . . . .
H12 H 0.723249 0.454551 0.934283 0.041 Uiso 0.091(4) 1 calc R U P A 2
C13 C 0.6478(2) 0.5445(2) 0.80003(12) 0.0318(4) Uani 1 1 d . . . . .
H13 H 0.511199 0.581826 0.821843 0.038 Uiso 1 1 calc R U . . .
O2 O 0.29971(18) 0.82156(19) 0.50312(8) 0.0444(4) Uani 1 1 d . . . . .
O3 O 0.55687(19) 0.8085(2) 0.37788(9) 0.0430(3) Uani 1 1 d . . . . .
H3O H 0.452(4) 0.854(3) 0.3351(18) 0.068(7) Uiso 1 1 d . . . . .
O4 O 0.7053(2) 0.4430(3) 0.96611(10) 0.0552(6) Uani 0.909(4) 1 d . . P A 1
H4O H 0.787962 0.487726 0.994638 0.083 Uiso 0.909(4) 1 calc R U P A 1
O4D O 1.2460(17) 0.384(2) 0.7330(11) 0.049(5) Uani 0.091(4) 1 d D . P A 2
H4DO H 1.258390 0.273133 0.756053 0.073 Uiso 0.091(4) 1 calc R U P A 2
O5 O 1.0989(2) 0.3370(2) 0.90462(9) 0.0459(4) Uani 1 1 d . . . . .
H5O H 1.205757 0.287634 0.878221 0.069 Uiso 1 1 calc R U . . .

loop_
_atom_site_aniso_label
_atom_site_aniso_U_11
_atom_site_aniso_U_22
_atom_site_aniso_U_33
_atom_site_aniso_U_23
_atom_site_aniso_U_13
_atom_site_aniso_U_12
C1 0.0269(8) 0.0330(8) 0.0252(8) -0.0024(6) -0.0037(6) 0.0039(6)
C2 0.0263(8) 0.0269(8) 0.0264(8) -0.0033(6) -0.0031(6) -0.0006(6)
C3 0.0220(8) 0.0337(8) 0.0308(8) -0.0046(6) -0.0038(6) 0.0047(6)
C4 0.0303(8) 0.0416(9) 0.0286(8) -0.0020(7) -0.0096(7) 0.0083(7)
F1 0.0269(5) 0.0614(7) 0.0392(6) -0.0093(5) -0.0033(4) 0.0136(4)
N1 0.0315(7) 0.0491(9) 0.0207(7) -0.0008(6) -0.0019(6) 0.0093(6)
N2 0.0259(7) 0.0327(7) 0.0218(6) -0.0017(5) -0.0038(5) 0.0042(5)
N3 0.0288(8) 0.0514(9) 0.0249(7) -0.0028(6) -0.0004(6) 0.0079(7)
O1 0.0279(6) 0.0551(8) 0.0278(6) -0.0025(5) -0.0005(5) 0.0120(5)
C5 0.0312(8) 0.0348(9) 0.0257(8) -0.0026(6) -0.0028(6) 0.0046(7)
C6 0.0299(8) 0.0437(9) 0.0302(9) -0.0018(7) -0.0039(7) 0.0088(7)
C7 0.0293(8) 0.0345(9) 0.0298(8) -0.0028(7) -0.0049(6) 0.0060(6)
C8 0.0316(8) 0.0295(8) 0.0274(8) -0.0017(6) -0.0060(6) 0.0021(6)
C9 0.0358(9) 0.0421(9) 0.0256(8) -0.0012(7) -0.0007(7) 0.0090(7)
C10 0.0299(8) 0.0402(9) 0.0367(9) -0.0025(7) -0.0034(7) 0.0077(7)
C11 0.0340(9) 0.0317(8) 0.0329(9) -0.0018(7) -0.0120(7) 0.0024(7)
C12 0.0353(9) 0.0405(9) 0.0247(8) -0.0023(7) -0.0041(7) 0.0006(7)
C13 0.0269(8) 0.0386(9) 0.0289(8) -0.0052(7) -0.0026(6) 0.0038(7)
O2 0.0335(7) 0.0679(9) 0.0271(6) -0.0002(6) -0.0022(5) 0.0164(6)
O3 0.0359(7) 0.0651(8) 0.0233(6) 0.0020(5) -0.0024(5) 0.0135(6)
O4 0.0392(8) 0.1018(14) 0.0231(8) -0.0051(8) -0.0050(6) 0.0029(8)
O4D 0.022(7) 0.078(11) 0.047(9) -0.015(8) -0.011(6) 0.024(7)
O5 0.0408(7) 0.0612(9) 0.0348(7) -0.0010(6) -0.0140(5) 0.0154(6)

loop_
_atom_type_symbol
_atom_type_description
_atom_type_scat_dispersion_real
_atom_type_scat_dispersion_imag
_atom_type_scat_source
C C 0.0033 0.0016 'International Tables Vol C Tables 4.2.6.8 and 6.1.1.4'
H H 0.0000 0.0000 'International Tables Vol C Tables 4.2.6.8 and 6.1.1.4'
N N 0.0061 0.0033 'International Tables Vol C Tables 4.2.6.8 and 6.1.1.4'
O O 0.0106 0.0060 'International Tables Vol C Tables 4.2.6.8 and 6.1.1.4'
F F 0.0171 0.0103 'International Tables Vol C Tables 4.2.6.8 and 6.1.1.4'

loop_
_geom_angle_atom_site_label_1
_geom_angle_atom_site_label_2
_geom_angle_atom_site_label_3
_geom_angle
_geom_angle_site_symmetry_1
_geom_angle_site_symmetry_3
_geom_angle_publ_flag
O1 C1 N2 122.44(14) . . ?
O1 C1 N1 118.88(14) . . ?
N2 C1 N1 118.68(13) . . ?
N3 C2 N2 119.98(14) . . ?
N3 C2 C3 120.61(14) . . ?
N2 C2 C3 119.41(14) . . ?
C4 C3 F1 121.77(14) . . ?
C4 C3 C2 120.20(14) . . ?
F1 C3 C2 118.01(13) . . ?
C3 C4 N1 118.76(15) . . ?
C3 C4 H4 120.6 . . ?
N1 C4 H4 120.6 . . ?
C4 N1 C1 122.39(14) . . ?
C4 N1 H1N 121.8(14) . . ?
C1 N1 H1N 115.8(14) . . ?
C2 N2 C1 120.56(13) . . ?
C2 N3 H3N 118.8(12) . . ?
C2 N3 H4N 119.4(14) . . ?
H3N N3 H4N 121.7(18) . . ?
O2 C5 O3 122.96(15) . . ?
O2 C5 C6 123.44(15) . . ?
O3 C5 C6 113.60(14) . . ?
C7 C6 C5 122.66(15) . . ?
C7 C6 H6 118.7 . . ?
C5 C6 H6 118.7 . . ?
C6 C7 C8 127.48(15) . . ?
C6 C7 H7 116.3 . . ?
C8 C7 H7 116.3 . . ?
C9 C8 C13 118.01(15) . . ?
C9 C8 C7 122.14(14) . . ?
C13 C8 C7 119.84(14) . . ?
C10 C9 C8 120.89(15) . . ?
C10 C9 H9 119.6 . . ?
C8 C9 H9 119.6 . . ?
O4D C10 C11 103.3(7) . . ?
O4D C10 C9 135.7(7) . . ?
C11 C10 C9 120.51(15) . . ?
C11 C10 H10 119.7 . . ?
C9 C10 H10 119.7 . . ?
O5 C11 C10 122.78(15) . . ?
O5 C11 C12 117.49(15) . . ?
C10 C11 C12 119.72(15) . . ?
O4 C12 C13 122.31(16) . . ?
O4 C12 C11 118.18(15) . . ?
C13 C12 C11 119.50(15) . . ?
C13 C12 H12 120.3 . . ?
C11 C12 H12 120.3 . . ?
C12 C13 C8 121.37(15) . . ?
C12 C13 H13 119.3 . . ?
C8 C13 H13 119.3 . . ?
C5 O3 H3O 113.8(14) . . ?
C12 O4 H4O 109.5 . . ?
C10 O4D H4DO 109.5 . . ?
C11 O5 H5O 109.5 . . ?

loop_
_geom_bond_atom_site_label_1
_geom_bond_atom_site_label_2
_geom_bond_distance
_geom_bond_site_symmetry_2
_geom_bond_publ_flag
C1 O1 1.2482(19) . ?
C1 N2 1.360(2) . ?
C1 N1 1.373(2) . ?
C2 N3 1.319(2) . ?
C2 N2 1.3452(19) . ?
C2 C3 1.425(2) . ?
C3 C4 1.330(2) . ?
C3 F1 1.3467(17) . ?
C4 N1 1.362(2) . ?
C4 H4 0.9300 . ?
N1 H1N 0.91(2) . ?
N3 H3N 0.97(2) . ?
N3 H4N 0.89(2) . ?
C5 O2 1.2246(19) . ?
C5 O3 1.3137(19) . ?
C5 C6 1.467(2) . ?
C6 C7 1.321(2) . ?
C6 H6 0.9300 . ?
C7 C8 1.466(2) . ?
C7 H7 0.9300 . ?
C8 C9 1.395(2) . ?
C8 C13 1.399(2) . ?
C9 C10 1.381(2) . ?
C9 H9 0.9300 . ?
C10 O4D 1.277(11) . ?
C10 C11 1.380(2) . ?
C10 H10 0.9300 . ?
C11 O5 1.367(2) . ?
C11 C12 1.397(2) . ?
C12 O4 1.366(2) . ?
C12 C13 1.381(2) . ?
C12 H12 0.9300 . ?
C13 H13 0.9300 . ?
O3 H3O 0.99(3) . ?
O4 H4O 0.8200 . ?
O4D H4DO 0.8200 . ?
O5 H5O 0.8200 . ?

loop_
_geom_hbond_atom_site_label_D
_geom_hbond_atom_site_label_H
_geom_hbond_atom_site_label_A
_geom_hbond_distance_DH
_geom_hbond_distance_HA
_geom_hbond_distance_DA
_geom_hbond_angle_DHA
_geom_hbond_site_symmetry_A
_geom_hbond_publ_flag
N1 H1N O1 0.91(2) 1.96(2) 2.8678(18) 173(2) 2_675 yes
N3 H4N O2 0.89(2) 2.19(2) 2.9658(19) 145.3(19) 2_576 yes
O5 H5O O1 0.82 1.96 2.7122(17) 151.4 2_766 yes
O4^a H4O^a O5 0.82 2.24 3.017(2) 158.3 2_767 yes
O3 H3O N2 0.99(3) 1.70(3) 2.6801(17) 171(2) . yes
N3 H3N O2 0.97(2) 1.85(2) 2.8253(19) 176.5(18) . yes

loop_
_geom_torsion_atom_site_label_1
_geom_torsion_atom_site_label_2
_geom_torsion_atom_site_label_3
_geom_torsion_atom_site_label_4
_geom_torsion
_geom_torsion_site_symmetry_1
_geom_torsion_site_symmetry_2
_geom_torsion_site_symmetry_3
_geom_torsion_site_symmetry_4
_geom_torsion_publ_flag
N3 C2 C3 C4 179.17(16) . . . . ?
N2 C2 C3 C4 -0.5(2) . . . . ?
N3 C2 C3 F1 0.4(2) . . . . ?
N2 C2 C3 F1 -179.27(13) . . . . ?
F1 C3 C4 N1 179.43(14) . . . . ?
C2 C3 C4 N1 0.7(3) . . . . ?
C3 C4 N1 C1 -0.1(3) . . . . ?
O1 C1 N1 C4 179.50(15) . . . . ?
N2 C1 N1 C4 -0.7(2) . . . . ?
N3 C2 N2 C1 179.99(15) . . . . ?
C3 C2 N2 C1 -0.3(2) . . . . ?
O1 C1 N2 C2 -179.31(14) . . . . ?
N1 C1 N2 C2 0.9(2) . . . . ?
O2 C5 C6 C7 1.6(3) . . . . ?
O3 C5 C6 C7 -178.86(16) . . . . ?
C5 C6 C7 C8 179.55(16) . . . . ?
C6 C7 C8 C9 -3.4(3) . . . . ?
C6 C7 C8 C13 175.38(17) . . . . ?
C13 C8 C9 C10 0.4(3) . . . . ?
C7 C8 C9 C10 179.18(16) . . . . ?
C8 C9 C10 O4D -171.4(11) . . . . ?
C8 C9 C10 C11 -0.5(3) . . . . ?
O4D C10 C11 O5 -5.3(8) . . . . ?
C9 C10 C11 O5 -178.75(16) . . . . ?
O4D C10 C11 C12 173.6(8) . . . . ?
C9 C10 C11 C12 0.2(3) . . . . ?
O5 C11 C12 O4 -1.6(3) . . . . ?
C10 C11 C12 O4 179.35(17) . . . . ?
O5 C11 C12 C13 179.32(15) . . . . ?
C10 C11 C12 C13 0.3(3) . . . . ?
O4 C12 C13 C8 -179.49(17) . . . . ?
C11 C12 C13 C8 -0.5(3) . . . . ?
C9 C8 C13 C12 0.2(3) . . . . ?
C7 C8 C13 C12 -178.69(15) . . . . ?
